data_2103695
loop_
_publ_author_name
'Xia, Aibing'
'Selegue, John P.'
'Carrillo, Alberto'
'Patrick, Brian O.'
'Parkin, Sean'
'Brock, Carolyn Pratt'

_publ_section_title
;
 Two fluoradene derivatives: pseudosymmetry, eccentric ellipsoids and a
 phase transition
;
_journal_issue 4
_journal_name_full 'Acta Crystallographica Section B'
_journal_page_first 507
_journal_page_last 516
_journal_paper_doi 10.1107/S0108768101008631
_journal_volume 57
_journal_year 2001
_chemical_formula_moiety 'C25 H14 N2 O4'
_chemical_formula_sum 'C25 H14 N2 O4'
_chemical_formula_weight 406.38
_chemical_melting_point 513.15
_chemical_name_systematic
;
7b-(2,4-dinitrophenyl)fluoradene
;
_space_group_IT_number 14
_symmetry_cell_setting monoclinic
_symmetry_space_group_name_Hall '-P 2ybc'
_symmetry_space_group_name_H-M 'P 1 21/c 1'
_audit_creation_method
;
SHELXL-97, macros written locally, and C. P. Brock
;
_cell_angle_alpha 90
_cell_angle_beta 110.040(10)
_cell_angle_gamma 90
_cell_formula_units_Z 8
_cell_length_a 15.444(3)
_cell_length_b 15.513(4)
_cell_length_c 17.111(4)
_cell_measurement_reflns_used 18571
_cell_measurement_temperature 295.0(10)
_cell_measurement_theta_max 25.0
_cell_measurement_theta_min 1.0
_cell_volume 3851.3(16)
_computing_cell_refinement 'DENZO-SMN (Otwinowski & Minor, 1997)'
_computing_data_collection 'COLLECT software (Nonius, 1998)'
_computing_data_reduction 'SCALEPACK (Otwinowski & Minor, 1997)'
_computing_molecular_graphics 'SHELXTL PC (Sheldrick, 1990)'
_computing_structure_refinement 'SHELXL-97 (Sheldrick, 1997)'
_computing_structure_solution
;
SIR92 (Altomare, Cascarano, Giacovazzo, Guagliardi, Burla,
Polidori & Camalli, 1994) in maXus (Mackay, Gilmore,
Edwards, Tremayne, Stewart & Shankland, 1998)
;
_diffrn_ambient_temperature 295.0(10)
_diffrn_detector_area_resol_mean 18
_diffrn_measured_fraction_theta_full .996
_diffrn_measured_fraction_theta_max .996
_diffrn_measurement_device_type 'Nonius KappaCCD diffractometer'
_diffrn_measurement_method '\f and \w scans with 2.0\% steps'
_diffrn_radiation_monochromator graphite
_diffrn_radiation_source 'fine-focus sealed tube'
_diffrn_radiation_type MoK\a
_diffrn_radiation_wavelength .71073
_diffrn_reflns_av_R_equivalents .031
_diffrn_reflns_av_sigmaI/netI .064
_diffrn_reflns_limit_h_max 18
_diffrn_reflns_limit_h_min -18
_diffrn_reflns_limit_k_max 16
_diffrn_reflns_limit_k_min -18
_diffrn_reflns_limit_l_max 20
_diffrn_reflns_limit_l_min -20
_diffrn_reflns_number 12155
_diffrn_reflns_theta_full 25.00
_diffrn_reflns_theta_max 25.0
_diffrn_reflns_theta_min 1.9
_diffrn_standards_decay_% <1.
_exptl_absorpt_coefficient_mu .097
_exptl_absorpt_correction_type none
_exptl_crystal_colour 'dark orange'
_exptl_crystal_density_diffrn 1.402
_exptl_crystal_density_method 'not measured'
_exptl_crystal_description 'Prism.  Major faces are {011} and {010}.'
_exptl_crystal_F_000 1680
_exptl_crystal_size_max .50
_exptl_crystal_size_mid .20
_exptl_crystal_size_min .20
_refine_diff_density_max .32
_refine_diff_density_min -.20
_refine_ls_extinction_method none
_refine_ls_goodness_of_fit_ref 1.06
_refine_ls_hydrogen_treatment constr
_refine_ls_matrix_type full
_refine_ls_number_parameters 559
_refine_ls_number_reflns 6757
_refine_ls_number_restraints 0
_refine_ls_restrained_S_all 1.06
_refine_ls_R_factor_all .132
_refine_ls_R_factor_gt .076
_refine_ls_shift/su_max .001
_refine_ls_shift/su_mean .000
_refine_ls_structure_factor_coef Fsqd
_refine_ls_weighting_details 'calc w=1/[\s^2^(Fo^2^)+(0.074P)^2^+2.0P] where P=(Fo^2^+2Fc^2^)/3'
_refine_ls_weighting_scheme calc
_refine_ls_wR_factor_ref .191
_reflns_number_gt 4236
_reflns_number_total 6757
_reflns_threshold_expression >2sigma(I)
_cod_data_source_file bs0015.cif
_cod_data_source_block Fldnb2a
_cod_depositor_comments
;
The following automatic conversions were performed:

'_chemical_melting_point' value '240_C' was changed to '513.15' - it
was converted from degrees Celsius(C) to Kelvins(K).

Automatic conversion script
Id: cif_fix_values 1646 2011-03-28 12:23:43Z adriana 

The following automatic conversions were performed:

'_chemical_melting_point' value '240_C' was changed to '513.15' - it
was converted from degrees Celsius(C) to Kelvins(K).

Automatic conversion script
Id: cif_fix_values 1715 2011-07-08 13:25:40Z adriana 
;
_cod_original_cell_volume 3851.3(15)
_cod_original_sg_symbol_H-M 'P1 21/c 1'
_cod_database_code 2103695
_cod_database_fobs_code 2103695

loop_
_symmetry_equiv_pos_as_xyz
'x, y, z'
'-x, y+1/2, -z+1/2'
'-x, -y, -z'
'x, -y-1/2, z-1/2'

loop_
_atom_site_label
_atom_site_fract_x
_atom_site_fract_y
_atom_site_fract_z
_atom_site_U_iso_or_equiv
_atom_site_adp_type
_atom_site_calc_flag
_atom_site_refinement_flags
_atom_site_occupancy
_atom_site_type_symbol
O01A .46216(16) .12152(19) .2754(2) .1028(11) Uani d . 1 O
O02A .43284(15) .22242(18) .18622(15) .0714(7) Uani d . 1 O
O03A .09854(14) -.03613(15) .00431(14) .0613(6) Uani d . 1 O
O04A .24077(15) -.07605(14) .05236(14) .0553(6) Uani d . 1 O
N01A .40938(16) .16454(18) .22171(18) .0474(7) Uani d . 1 N
N02A .17806(17) -.02773(16) .05097(15) .0422(6) Uani d . 1 N
C01A .3605(2) .2960(2) .3111(2) .0571(10) Uani d . 1 C
C02A .3817(3) .3692(3) .2779(3) .0749(12) Uani d . 1 C
C03A .4698(4) .4053(4) .3161(4) .112(2) Uani d . 1 C
H03A .4901 .4533 .2948 .134 Uiso calc R 1 H
C04A .5244(4) .3635(5) .3883(6) .144(4) Uani d . 1 C
H04A .5857 .3804 .4112 .173 Uiso calc R 1 H
C05A .4949(3) .2996(4) .4282(4) .119(2) Uani d . 1 C
H05A .5331 .2787 .4793 .143 Uiso calc R 1 H
C06A .4056(2) .2663(3) .3901(3) .0745(12) Uani d . 1 C
C07A .3348(2) .2256(2) .4171(2) .0632(10) Uani d . 1 C
C08A .3396(4) .1937(3) .4948(3) .0982(17) Uani d . 1 C
H08A .3957 .1881 .5379 .118 Uiso calc R 1 H
C09A .2586(5) .1711(3) .5053(3) .114(2) Uani d . 1 C
H09A .2605 .1501 .5568 .136 Uiso calc R 1 H
C10A .1766(4) .1780(3) .4443(3) .0928(14) Uani d . 1 C
H10A .1233 .1618 .4541 .111 Uiso calc R 1 H
C11A .1708(2) .2088(2) .3674(2) .0558(9) Uani d . 1 C
H11A .1139 .2125 .3250 .067 Uiso calc R 1 H
C12A .24891(19) .23399(19) .35329(17) .0416(7) Uani d . 1 C
C13A .26195(18) .26761(18) .27326(17) .0394(7) Uani d . 1 C
C14A .2202(2) .3491(2) .22451(19) .0474(8) Uani d . 1 C
C15A .1296(3) .3708(2) .1838(2) .0647(10) Uani d . 1 C
H15A .0822 .3353 .1867 .078 Uiso calc R 1 H
C16A .1098(4) .4485(3) .1373(3) .0947(15) Uani d . 1 C
H16A .0491 .4649 .1094 .114 Uiso calc R 1 H
C17A .1819(5) .4996(3) .1340(3) .111(2) Uani d . 1 C
H17A .1689 .5500 .1026 .133 Uiso calc R 1 H
C18A .2719(5) .4779(3) .1756(3) .1027(18) Uani d . 1 C
H18A .3188 .5142 .1731 .123 Uiso calc R 1 H
C19A .2936(3) .4031(2) .2209(2) .0671(11) Uani d . 1 C
C20A .24410(17) .19055(18) .21259(16) .0349(7) Uani d . 1 C
C21A .31039(16) .14229(18) .19344(16) .0338(7) Uani d . 1 C
C22A .29018(17) .07039(18) .14346(16) .0359(7) Uani d . 1 C
H22A .3368 .0386 .1342 .043 Uiso calc R 1 H
C23A .19970(17) .04676(17) .10768(16) .0342(7) Uani d . 1 C
C24A .13046(18) .09200(19) .12230(17) .0399(7) Uani d . 1 C
H24A .0692 .0758 .0971 .048 Uiso calc R 1 H
C25A .15359(17) .16178(19) .17493(17) .0405(7) Uani d . 1 C
H25A .1067 .1913 .1860 .049 Uiso calc R 1 H
O01B .95052(15) .13121(17) .29016(18) .0822(9) Uani d . 1 O
O02B .93789(14) .21413(18) .18638(14) .0709(8) Uani d . 1 O
O03B .60046(14) -.04062(14) .00757(14) .0595(6) Uani d . 1 O
O04B .74365(15) -.07731(14) .05900(14) .0565(6) Uani d . 1 O
N01B .90606(16) .16666(17) .22590(17) .0447(6) Uani d . 1 N
N02B .67941(17) -.02955(16) .05483(14) .0413(6) Uani d . 1 N
C01B .8465(2) .3178(2) .2830(2) .0488(8) Uani d . 1 C
C02B .8486(2) .3896(2) .2365(2) .0599(10) Uani d . 1 C
C03B .9335(3) .4335(3) .2605(3) .0896(15) Uani d . 1 C
H03B .9432 .4794 .2296 .107 Uiso calc R 1 H
C04B 1.0014(3) .4056(3) .3315(4) .0943(17) Uani d . 1 C
H04B 1.0594 .4304 .3439 .113 Uiso calc R 1 H
C05B .9913(2) .3441(3) .3861(3) .0817(13) Uani d . 1 C
H05B 1.0376 .3326 .4365 .098 Uiso calc R 1 H
C06B .9063(2) .2997(2) .3610(2) .0604(10) Uani d . 1 C
C07B .8527(2) .2509(2) .4038(2) .0563(9) Uani d . 1 C
C08B .8762(3) .2222(3) .4835(2) .0794(12) Uani d . 1 C
H08B .9368 .2258 .5196 .095 Uiso calc R 1 H
C09B .8085(4) .1876(3) .5100(2) .0838(13) Uani d . 1 C
H09B .8243 .1684 .5646 .101 Uiso calc R 1 H
C10B .7188(3) .1810(3) .4580(2) .0734(11) Uani d . 1 C
H10B .6747 .1573 .4775 .088 Uiso calc R 1 H
C11B .6934(2) .2096(2) .3760(2) .0521(8) Uani d . 1 C
H11B .6329 .2045 .3400 .062 Uiso calc R 1 H
C12B .75959(19) .24513(19) .34982(17) .0415(7) Uani d . 1 C
C13B .75376(18) .27691(18) .26266(17) .0379(7) Uani d . 1 C
C14B .6951(2) .35206(19) .21115(19) .0447(8) Uani d . 1 C
C15B .6014(2) .3657(2) .1837(2) .0565(9) Uani d . 1 C
H15B .5630 .3282 .1990 .068 Uiso calc R 1 H
C16B .5647(3) .4360(3) .1329(3) .0795(12) Uani d . 1 C
H16B .5015 .4459 .1148 .095 Uiso calc R 1 H
C17B .6203(4) .4903(3) .1094(3) .0914(14) Uani d . 1 C
H17B .5940 .5359 .0739 .110 Uiso calc R 1 H
C18B .7141(3) .4797(2) .1366(3) .0782(12) Uani d . 1 C
H18B .7513 .5181 .1208 .094 Uiso calc R 1 H
C19B .7523(2) .4101(2) .1885(2) .0569(9) Uani d . 1 C
C20B .73797(17) .19592(17) .20702(16) .0334(7) Uani d . 1 C
C21B .80585(16) .14682(18) .19175(16) .0337(7) Uani d . 1 C
C22B .78785(18) .07284(18) .14393(17) .0390(7) Uani d . 1 C
H22B .8355 .0413 .1363 .047 Uiso calc R 1 H
C23B .69794(17) .04709(17) .10803(16) .0335(7) Uani d . 1 C
C24B .62720(18) .09246(18) .11988(17) .0382(7) Uani d . 1 C
H24B .5664 .0749 .0949 .046 Uiso calc R 1 H
C25B .64849(17) .16477(18) .16970(17) .0383(7) Uani d . 1 C
H25B .6006 .1944 .1789 .046 Uiso calc R 1 H

loop_
_atom_site_aniso_label
_atom_site_aniso_U_11
_atom_site_aniso_U_22
_atom_site_aniso_U_33
_atom_site_aniso_U_12
_atom_site_aniso_U_13
_atom_site_aniso_U_23
O01A .0440(14) .086(2) .140(3) -.0030(14) -.0186(16) .024(2)
O02A .0585(15) .085(2) .0806(18) -.0305(13) .0361(13) -.0097(15)
O03A .0474(14) .0672(16) .0596(15) -.0153(11) .0061(12) -.0221(12)
O04A .0573(13) .0384(13) .0691(16) .0027(11) .0203(12) -.0114(11)
N01A .0337(14) .0470(17) .0608(18) -.0067(13) .0155(14) -.0139(14)
N02A .0453(15) .0402(16) .0407(15) -.0107(13) .0143(13) -.0033(12)
C01A .0453(19) .054(2) .082(3) -.0151(17) .035(2) -.033(2)
C02A .071(3) .072(3) .105(3) -.025(2) .060(2) -.050(3)
C03A .085(4) .098(4) .187(6) -.054(3) .090(4) -.098(4)
C04A .068(4) .142(7) .239(9) -.045(4) .074(5) -.142(7)
C05A .046(3) .140(5) .139(5) .016(3) -.009(3) -.100(4)
C06A .045(2) .087(3) .070(3) .013(2) -.0063(19) -.051(2)
C07A .063(2) .062(2) .053(2) .0202(19) .0049(19) -.0173(19)
C08A .134(4) .088(4) .040(3) .053(3) -.011(3) -.014(2)
C09A .200(6) .089(4) .057(3) .038(4) .049(4) .018(3)
C10A .155(5) .073(3) .072(3) .002(3) .066(3) .015(3)
C11A .075(2) .049(2) .052(2) -.0024(17) .0318(18) -.0009(17)
C12A .0467(17) .0391(18) .0371(17) .0072(14) .0119(14) -.0051(14)
C13A .0343(15) .0412(18) .0452(18) -.0058(13) .0168(13) -.0116(15)
C14A .068(2) .0379(19) .0458(19) -.0010(16) .0314(17) -.0047(15)
C15A .093(3) .047(2) .052(2) .014(2) .023(2) .0034(18)
C16A .146(4) .065(3) .072(3) .039(3) .036(3) .007(2)
C17A .226(7) .046(3) .091(4) .018(4) .093(4) .018(3)
C18A .188(6) .050(3) .115(4) -.016(3) .111(4) -.014(3)
C19A .124(4) .032(2) .075(3) -.020(2) .072(3) -.0186(19)
C20A .0323(15) .0369(17) .0358(16) -.0032(12) .0120(12) -.0009(14)
C21A .0270(14) .0389(18) .0355(16) -.0063(12) .0108(12) -.0021(14)
C22A .0313(15) .0369(17) .0396(17) -.0002(12) .0124(13) -.0056(14)
C23A .0393(16) .0331(17) .0292(16) -.0070(13) .0102(13) -.0032(13)
C24A .0283(14) .048(2) .0415(17) -.0080(13) .0090(13) -.0061(15)
C25A .0292(15) .0466(19) .0470(18) -.0025(13) .0148(13) -.0096(16)
O01B .0495(14) .0746(19) .090(2) -.0087(12) -.0173(14) .0170(16)
O02B .0479(14) .105(2) .0671(16) -.0248(13) .0288(12) -.0054(15)
O03B .0499(14) .0589(16) .0607(15) -.0185(11) .0074(12) -.0208(12)
O04B .0612(14) .0386(13) .0686(16) .0060(11) .0207(12) -.0127(11)
N01B .0348(14) .0437(16) .0531(18) -.0043(12) .0120(13) -.0151(14)
N02B .0501(16) .0353(15) .0394(15) -.0088(13) .0165(13) -.0025(12)
C01B .0428(17) .052(2) .059(2) -.0140(15) .0266(17) -.0277(18)
C02B .074(2) .041(2) .085(3) -.0260(18) .054(2) -.0272(19)
C03B .092(3) .071(3) .136(4) -.039(3) .078(3) -.043(3)
C04B .063(3) .096(4) .137(5) -.043(3) .051(3) -.072(4)
C05B .055(2) .090(3) .103(3) -.017(2) .030(2) -.055(3)
C06B .0431(19) .066(2) .074(3) -.0106(17) .0224(19) -.038(2)
C07B .061(2) .063(2) .040(2) .0051(17) .0112(17) -.0247(17)
C08B .082(3) .093(3) .052(3) .016(2) .007(2) -.020(2)
C09B .126(4) .083(3) .042(2) .011(3) .028(3) .002(2)
C10B .102(3) .066(3) .067(3) .001(2) .048(3) -.002(2)
C11B .065(2) .047(2) .053(2) -.0009(16) .0323(17) -.0048(17)
C12B .0458(17) .0390(18) .0411(18) -.0004(14) .0165(15) -.0124(14)
C13B .0378(16) .0336(17) .0471(18) -.0096(13) .0208(14) -.0124(14)
C14B .061(2) .0298(17) .052(2) -.0099(15) .0308(16) -.0131(15)
C15B .059(2) .038(2) .073(2) .0018(16) .0231(18) -.0020(18)
C16B .086(3) .048(3) .096(3) .012(2) .020(2) .003(2)
C17B .131(4) .054(3) .091(3) .010(3) .041(3) .010(2)
C18B .126(4) .041(2) .091(3) -.011(2) .067(3) .004(2)
C19B .075(2) .039(2) .072(2) -.0096(17) .046(2) -.0140(19)
C20B .0317(15) .0333(17) .0371(16) -.0028(12) .0143(12) -.0019(13)
C21B .0282(14) .0371(17) .0339(16) -.0059(12) .0082(12) -.0053(14)
C22B .0349(16) .0396(18) .0438(18) .0031(13) .0151(14) -.0036(15)
C23B .0382(16) .0283(16) .0318(16) -.0032(12) .0091(13) -.0008(13)
C24B .0316(15) .0398(19) .0406(17) -.0070(13) .0091(13) -.0012(15)
C25B .0302(15) .0382(18) .0495(18) -.0004(13) .0174(13) -.0040(15)

loop_
_atom_type_symbol
_atom_type_description
_atom_type_scat_dispersion_real
_atom_type_scat_dispersion_imag
_atom_type_scat_source
C C .0033 .0016 'International Tables Vol C Tables 4.2.6.8 and 6.1.1.4'
H H .0000 .0000 'International Tables Vol C Tables 4.2.6.8 and 6.1.1.4'
N N .0061 .0033 'International Tables Vol C Tables 4.2.6.8 and 6.1.1.4'
O O .0106 .0060 'International Tables Vol C Tables 4.2.6.8 and 6.1.1.4'

loop_
_geom_angle_atom_site_label_1
_geom_angle_atom_site_label_2
_geom_angle_atom_site_label_3
_geom_angle
_geom_angle_publ_flag
O01A N01A O02A 123.8(3) no
O01A N01A C21A 118.4(3) no
O02A N01A C21A 117.7(3) no
O03A N02A O04A 124.2(3) no
O03A N02A C23A 117.7(2) no
O04A N02A C23A 118.1(2) no
C02A C01A C06A 125.4(4) no
C02A C01A C13A 114.8(4) no
C06A C01A C13A 115.0(3) no
C01A C02A C03A 118.1(5) no
C01A C02A C19A 106.0(3) no
C03A C02A C19A 133.7(5) no
C02A C03A C04A 114.9(6) no
C03A C04A C05A 125.2(6) no
C04A C05A C06A 118.5(6) no
C01A C06A C05A 114.8(5) no
C01A C06A C07A 105.9(3) no
C05A C06A C07A 137.0(5) no
C06A C07A C08A 130.5(4) no
C06A C07A C12A 108.9(3) no
C08A C07A C12A 120.0(4) no
C07A C08A C09A 117.6(4) no
C08A C09A C10A 122.5(5) no
C09A C10A C11A 120.6(5) no
C10A C11A C12A 119.8(4) no
C07A C12A C11A 119.5(3) no
C07A C12A C13A 110.2(3) no
C11A C12A C13A 130.2(3) no
C01A C13A C12A 98.0(2) no
C01A C13A C14A 99.7(3) no
C01A C13A C20A 115.9(2) no
C12A C13A C14A 127.2(2) no
C12A C13A C20A 106.7(2) no
C14A C13A C20A 109.2(2) no
C13A C14A C15A 130.1(3) no
C13A C14A C19A 108.4(3) no
C15A C14A C19A 121.3(3) no
C14A C15A C16A 118.6(4) no
C15A C16A C17A 119.3(5) no
C16A C17A C18A 121.7(5) no
C17A C18A C19A 120.7(5) no
C02A C19A C14A 109.2(3) no
C02A C19A C18A 131.9(4) no
C14A C19A C18A 118.5(4) no
C13A C20A C21A 126.6(2) no
C13A C20A C25A 118.5(2) no
C21A C20A C25A 114.8(2) no
N01A C21A C20A 123.9(2) no
N01A C21A C22A 112.5(2) no
C20A C21A C22A 123.6(2) no
C21A C22A C23A 118.3(2) no
N02A C23A C22A 118.1(2) no
N02A C23A C24A 120.5(2) no
C22A C23A C24A 121.4(3) no
C23A C24A C25A 118.6(2) no
C20A C25A C24A 123.2(2) no
O01B N01B O02B 124.8(3) no
O01B N01B C21B 116.9(3) no
O02B N01B C21B 118.2(3) no
O03B N02B O04B 124.1(2) no
O03B N02B C23B 117.6(2) no
O04B N02B C23B 118.3(2) no
C02B C01B C06B 126.2(3) no
C02B C01B C13B 114.8(3) no
C06B C01B C13B 114.4(3) no
C01B C02B C03B 115.3(4) no
C01B C02B C19B 106.2(3) no
C03B C02B C19B 136.3(4) no
C02B C03B C04B 117.3(4) no
C03B C04B C05B 125.8(4) no
C04B C05B C06B 116.1(4) no
C01B C06B C05B 116.3(4) no
C01B C06B C07B 106.4(3) no
C05B C06B C07B 135.5(4) no
C06B C07B C08B 131.2(3) no
C06B C07B C12B 108.8(3) no
C08B C07B C12B 119.5(3) no
C07B C08B C09B 119.0(4) no
C08B C09B C10B 121.8(4) no
C09B C10B C11B 120.2(4) no
C10B C11B C12B 118.4(3) no
C07B C12B C11B 121.2(3) no
C07B C12B C13B 108.5(2) no
C11B C12B C13B 130.1(3) no
C01B C13B C12B 100.2(2) no
C01B C13B C14B 98.0(2) no
C01B C13B C20B 115.2(2) no
C12B C13B C14B 128.1(2) no
C12B C13B C20B 106.3(2) no
C14B C13B C20B 108.8(2) no
C13B C14B C15B 130.6(3) no
C13B C14B C19B 109.7(3) no
C15B C14B C19B 119.6(3) no
C14B C15B C16B 119.4(3) no
C15B C16B C17B 120.6(4) no
C16B C17B C18B 121.8(4) no
C17B C18B C19B 118.4(4) no
C02B C19B C14B 108.7(3) no
C02B C19B C18B 130.6(3) no
C14B C19B C18B 120.2(3) no
C13B C20B C21B 126.2(2) no
C13B C20B C25B 119.1(2) no
C21B C20B C25B 114.6(2) no
N01B C21B C20B 124.2(2) no
N01B C21B C22B 112.1(2) no
C20B C21B C22B 123.7(2) no
C21B C22B C23B 118.3(2) no
N02B C23B C22B 117.8(2) no
N02B C23B C24B 120.8(2) no
C22B C23B C24B 121.3(3) no
C23B C24B C25B 118.4(2) no
C20B C25B C24B 123.6(2) no
C02A C03A H03A 122.6 no
C04A C03A H03A 122.6 no
C03A C04A H04A 117.4 no
C05A C04A H04A 117.4 no
C04A C05A H05A 120.8 no
C06A C05A H05A 120.8 no
C07A C08A H08A 121.2 no
C09A C08A H08A 121.2 no
C08A C09A H09A 118.7 no
C10A C09A H09A 118.7 no
C09A C10A H10A 119.7 no
C11A C10A H10A 119.7 no
C10A C11A H11A 120.1 no
C12A C11A H11A 120.1 no
C14A C15A H15A 120.7 no
C16A C15A H15A 120.7 no
C15A C16A H16A 120.4 no
C17A C16A H16A 120.4 no
C16A C17A H17A 119.2 no
C18A C17A H17A 119.2 no
C17A C18A H18A 119.7 no
C19A C18A H18A 119.7 no
C21A C22A H22A 120.8 no
C23A C22A H22A 120.8 no
C23A C24A H24A 120.7 no
C25A C24A H24A 120.7 no
C20A C25A H25A 118.4 no
C24A C25A H25A 118.4 no
C02B C03B H03B 121.4 no
C04B C03B H03B 121.4 no
C03B C04B H04B 117.1 no
C05B C04B H04B 117.1 no
C04B C05B H05B 122.0 no
C06B C05B H05B 122.0 no
C07B C08B H08B 120.5 no
C09B C08B H08B 120.5 no
C08B C09B H09B 119.1 no
C10B C09B H09B 119.1 no
C09B C10B H10B 119.9 no
C11B C10B H10B 119.9 no
C10B C11B H11B 120.8 no
C12B C11B H11B 120.8 no
C14B C15B H15B 120.3 no
C16B C15B H15B 120.3 no
C15B C16B H16B 119.7 no
C17B C16B H16B 119.7 no
C16B C17B H17B 119.1 no
C18B C17B H17B 119.1 no
C17B C18B H18B 120.8 no
C19B C18B H18B 120.8 no
C21B C22B H22B 120.8 no
C23B C22B H22B 120.8 no
C23B C24B H24B 120.8 no
C25B C24B H24B 120.8 no
C20B C25B H25B 118.2 no
C24B C25B H25B 118.2 no

loop_
_geom_bond_atom_site_label_1
_geom_bond_atom_site_label_2
_geom_bond_distance
_geom_bond_publ_flag
O01A N01A 1.200(3) no
O02A N01A 1.207(3) no
O03A N02A 1.221(3) no
O04A N02A 1.219(3) no
O01B N01B 1.211(3) no
O02B N01B 1.212(3) no
O03B N02B 1.222(3) no
O04B N02B 1.221(3) no
N01A C21A 1.478(3) no
N02A C23A 1.472(4) no
N01B C21B 1.487(3) no
N02B C23B 1.465(3) no
C01A C02A 1.358(5) no
C01A C06A 1.372(5) no
C01A C13A 1.501(4) no
C02A C03A 1.409(6) no
C02A C19A 1.473(6) no
C03A C04A 1.394(9) no
C04A C05A 1.366(9) no
C05A C06A 1.407(5) no
C06A C07A 1.466(5) no
C07A C08A 1.398(6) no
C07A C12A 1.406(4) no
C08A C09A 1.369(7) no
C09A C10A 1.341(7) no
C10A C11A 1.374(5) no
C11A C12A 1.365(4) no
C12A C13A 1.542(4) no
C13A C14A 1.530(4) no
C13A C20A 1.545(4) no
C14A C15A 1.374(5) no
C14A C19A 1.429(4) no
C15A C16A 1.418(5) no
C16A C17A 1.384(7) no
C17A C18A 1.368(7) no
C18A C19A 1.372(6) no
C20A C21A 1.395(4) no
C20A C25A 1.397(4) no
C21A C22A 1.375(4) no
C22A C23A 1.370(3) no
C23A C24A 1.372(4) no
C24A C25A 1.375(4) no
C01B C02B 1.376(5) no
C01B C06B 1.366(5) no
C01B C13B 1.495(4) no
C02B C03B 1.407(5) no
C02B C19B 1.467(5) no
C03B C04B 1.375(6) no
C04B C05B 1.382(6) no
C05B C06B 1.413(5) no
C06B C07B 1.485(5) no
C07B C08B 1.361(5) no
C07B C12B 1.421(4) no
C08B C09B 1.381(6) no
C09B C10B 1.370(5) no
C10B C11B 1.393(5) no
C11B C12B 1.365(4) no
C12B C13B 1.544(4) no
C13B C14B 1.552(4) no
C13B C20B 1.544(4) no
C14B C15B 1.376(4) no
C14B C19B 1.406(4) no
C15B C16B 1.388(5) no
C16B C17B 1.359(6) no
C17B C18B 1.371(6) no
C18B C19B 1.395(5) no
C20B C21B 1.391(4) no
C20B C25B 1.395(4) no
C21B C22B 1.381(4) no
C22B C23B 1.371(4) no
C23B C24B 1.372(4) no
C24B C25B 1.379(4) no
C03A H03A .93 no
C04A H04A .93 no
C05A H05A .93 no
C08A H08A .93 no
C09A H09A .93 no
C10A H10A .93 no
C11A H11A .93 no
C15A H15A .93 no
C16A H16A .93 no
C17A H17A .93 no
C18A H18A .93 no
C22A H22A .93 no
C24A H24A .93 no
C25A H25A .93 no
C03B H03B .93 no
C04B H04B .93 no
C05B H05B .93 no
C08B H08B .93 no
C09B H09B .93 no
C10B H10B .93 no
C11B H11B .93 no
C15B H15B .93 no
C16B H16B .93 no
C17B H17B .93 no
C18B H18B .93 no
C22B H22B .93 no
C24B H24B .93 no
C25B H25B .93 no

loop_
_geom_torsion_atom_site_label_1
_geom_torsion_atom_site_label_2
_geom_torsion_atom_site_label_3
_geom_torsion_atom_site_label_4
_geom_torsion
_geom_torsion_publ_flag
C20A C21A N01A O01A 107.0(4) no
C22A C21A N01A O01A -75.3(4) no
C20A C21A N01A O02A -76.7(4) no
C22A C21A N01A O02A 101.0(3) no
C20B C21B N01B O01B 94.1(4) no
C22B C21B N01B O01B -84.9(3) no
C20B C21B N01B O02B -88.6(3) no
C22B C21B N01B O02B 92.4(3) no
C22A C23A N02A O03A -162.7(3) no
C24A C23A N02A O03A 15.8(4) no
C22A C23A N02A O04A 15.9(4) no
C24A C23A N02A O04A -165.6(3) no
C22B C23B N02B O03B -162.7(2) no
C24B C23B N02B O03B 15.9(4) no
C22B C23B N02B O04B 15.8(4) no
C24B C23B N02B O04B -165.6(3) no
C21A C20A C13A C01A 3.9(4) no
C25A C20A C13A C01A -179.4(3) no
C21B C20B C13B C01B 16.8(4) no
C25B C20B C13B C01B -165.8(3) no

loop_
_cod_related_entry_id
_cod_related_entry_database
_cod_related_entry_code
1 ChemSpider 21140503
